data_1510658
loop_
_publ_author_name
'Yamane, H.'
'Amamoto, Y.'
'Miyazaki, Y.'
'Oku, T.'
'Hirai, T.'

_publ_section_title
;
 Preparation and crystal structure of Nd2 Sr3 Cu3 O6 (B O3)2
;
_journal_name_full 'Physica C (Amsterdam)'
_journal_page_first 245
_journal_page_last 253
_journal_paper_doi 10.1016/0921-4534(94)90078-7
_journal_volume 227
_journal_year 1994
_chemical_formula_sum 'B2 Cu3 Nd2 O12 Sr3'
_chemical_name_systematic 'Nd2 Sr3 Cu3 O6 (B O3)2'
_space_group_IT_number 126
_symmetry_space_group_name_Hall 'P 4 2 -1n'
_symmetry_space_group_name_H-M 'P 4/n n c :1'
_cell_angle_alpha 90
_cell_angle_beta 90
_cell_angle_gamma 90
_cell_formula_units_Z 8
_cell_length_a 7.7671
_cell_length_b 7.7671
_cell_length_c 35.82939
_cell_volume 2161.510
_citation_journal_id_ASTM PHYCE6
_cod_data_source_file boron_141.cif
_cod_data_source_block B2Cu3Nd2O12Sr3
_cod_original_cell_volume 2161.51
_cod_original_sg_symbol_Hall '-P 4a 2bc (x-1/4,y-1/4,z-1/4)'
_cod_database_code 1510658

loop_
_symmetry_equiv_pos_as_xyz
x,y,z
-y,x,z
-x,-y,z
y,-x,z
x,-y,-z
y,x,-z
-x,y,-z
-y,-x,-z
-x+1/2,-y+1/2,-z+1/2
y+1/2,-x+1/2,-z+1/2
x+1/2,y+1/2,-z+1/2
-y+1/2,x+1/2,-z+1/2
-x+1/2,y+1/2,z+1/2
-y+1/2,-x+1/2,z+1/2
x+1/2,-y+1/2,z+1/2
y+1/2,x+1/2,z+1/2

loop_
_atom_site_label
_atom_site_type_symbol
_atom_site_fract_x
_atom_site_fract_y
_atom_site_fract_z
_atom_site_occupancy
_atom_site_U_iso_or_equiv
B1 B+3 0.23 0.27 0.396 1 0.0
O4 O-2 0.25 0.5 0.5 1 0.0
Nd4 Nd+3 0.5 0.5 0.452 0.5 0.0
Nd3 Nd+3 0 0 0.452 0.5 0.0
Sr2 Sr+2 0.5 0.5 0.348 1 0.0
Cu2 Cu+2 0.25 0.25 0.5 1 0.0
Nd1 Nd+3 0 0 0.25 1 0.0
O6 O-2 0.3 0.18 0.426 1 0.0
Sr6 Sr+2 0.5 0 0.451 0.5 0.0
Sr1 Sr+2 0 0 0.348 1 0.0
Cu1 Cu+2 0.246 0.25 0.2979 1 0.0
O3 O-2 0.26 0 0.5 1 0.0
O2 O-2 0.25 0.5 0.294 1 0.0
O7 O-2 0.25 0.44 0.408 1 0.0
Nd5 Nd+3 0.5 0 0.451 0.5 0.0
O5 O-2 0.23 0.19 0.361 1 0.0
Sr5 Sr+2 0.5 0.5 0.452 0.5 0.0
Nd2 Nd+3 0.5 0 0.25 1 0.0
O1 O-2 -0.02 0.25 0.287 1 0.0
Sr3 Sr+2 0.5 0 0.349 1 0.0
Sr4 Sr+2 0 0 0.452 0.5 0.0
